data_4075797
loop_
_publ_author_name
'S\'anchez-Castro, M. Esther'
'Ramirez-Monroy, Armando'
'Paz-Sandoval, M. Angeles'

_publ_contact_author
;     Angeles Paz-Sandoval
       
      Departamento de Qu\'imica
      Centro de Investigaci\'on y de Estudios Avanzados
      del Instituto Polit\'ecnico Nacional
      Apartado Postal 14-740
      07000 M\'exico, D.F.
      M\'exico
;
_publ_section_title
;
 Oxodienyl/Alkyne Coupling Reactions in Half-Open Ruthenocenes(II) and
 Related Species of Ru(IV)
;
_journal_issue 12
_journal_name_full Organometallics
_journal_page_first 2875
_journal_paper_doi 10.1021/om050018o
_journal_volume 24
_journal_year 2005
_chemical_formula_sum 'C28 H36 O9 Ru'
_chemical_formula_weight 617.64
_chemical_name_systematic
;
 ?
;
_space_group_IT_number 148
_symmetry_cell_setting trigonal
_symmetry_space_group_name_Hall '-R 3'
_symmetry_space_group_name_H-M 'R -3 :H'
_atom_sites_solution_hydrogens geom
_atom_sites_solution_primary direct
_atom_sites_solution_secondary difmap
_audit_creation_method 'SHELXL-CIF-file updated by CIFRTF'
_cell_angle_alpha 90.00
_cell_angle_beta 90.00
_cell_angle_gamma 120.00
_cell_formula_units_Z 18
_cell_length_a 44.0085(5)
_cell_length_b 44.0085(5)
_cell_length_c 8.69690(10)
_cell_measurement_reflns_used 600
_cell_measurement_temperature 208(2)
_cell_measurement_theta_max 10
_cell_measurement_theta_min 1
_cell_volume 14587.1(3)
_computing_cell_refinement 'HKL Scalepack (Otwinowski & Minor 1997)'
_computing_data_collection 'Collect (Nonius BV, 1997-2000)'
_computing_data_reduction 'HKL Denzo and Scalepack (Otwinowski & Minor 1997)'
_computing_molecular_graphics 'Diamond 2.1e(Crystalimpact, 2003)'
_computing_publication_material 'WinGX publication routines (Farrugia, 1999)'
_computing_structure_refinement 'SHELXL-97 (Sheldrick 1997)'
_computing_structure_solution 'SHELXS-97(Sheldrick 1990)'
_diffrn_ambient_temperature 208(2)
_diffrn_detector_area_resol_mean 3
_diffrn_measured_fraction_theta_full 0.996
_diffrn_measured_fraction_theta_max 0.996
_diffrn_measurement_device_type 'Kappa CCD'
_diffrn_measurement_method Phi-omega
_diffrn_radiation_monochromator graphite
_diffrn_radiation_source 'fine-focus sealed tube'
_diffrn_radiation_type MoK\a
_diffrn_radiation_wavelength 0.71073
_diffrn_reflns_av_R_equivalents 0.0820
_diffrn_reflns_av_sigmaI/netI 0.0528
_diffrn_reflns_limit_h_max 57
_diffrn_reflns_limit_h_min -56
_diffrn_reflns_limit_k_max 51
_diffrn_reflns_limit_k_min -57
_diffrn_reflns_limit_l_max 11
_diffrn_reflns_limit_l_min -9
_diffrn_reflns_number 44857
_diffrn_reflns_theta_full 27.49
_diffrn_reflns_theta_max 27.49
_diffrn_reflns_theta_min 3.55
_diffrn_standards_interval_time 0
_diffrn_standards_number 100
_exptl_absorpt_coefficient_mu 0.528
_exptl_absorpt_correction_T_max 0.88228
_exptl_absorpt_correction_T_min 0.84943
_exptl_absorpt_correction_type multi-scan
_exptl_absorpt_process_details
;
Blessing, B. (1995) Acta Cryst. A51, 33-38
;
_exptl_crystal_colour Yellow
_exptl_crystal_density_diffrn 1.266
_exptl_crystal_density_method 'not measured'
_exptl_crystal_description prism
_exptl_crystal_F_000 5760
_exptl_crystal_size_max 0.325
_exptl_crystal_size_mid 0.125
_exptl_crystal_size_min 0.100
_refine_diff_density_max 0.711
_refine_diff_density_min -0.690
_refine_diff_density_rms 0.097
_refine_ls_extinction_coef 0.00017(4)
_refine_ls_extinction_expression Fc^*^=kFc[1+0.001xFc^2^\l^3^/sin(2\q)]^-1/4^
_refine_ls_extinction_method SHELXL
_refine_ls_goodness_of_fit_ref 1.089
_refine_ls_hydrogen_treatment mixed
_refine_ls_matrix_type full
_refine_ls_number_parameters 373
_refine_ls_number_reflns 7399
_refine_ls_number_restraints 0
_refine_ls_restrained_S_all 1.089
_refine_ls_R_factor_all 0.0753
_refine_ls_R_factor_gt 0.0458
_refine_ls_shift/su_max 0.005
_refine_ls_shift/su_mean 0.000
_refine_ls_structure_factor_coef Fsqd
_refine_ls_weighting_details 'calc w=1/[\s^2^(Fo^2^)+(0.0546P)^2^+48.4601P] where P=(Fo^2^+2Fc^2^)/3'
_refine_ls_weighting_scheme calc
_refine_ls_wR_factor_gt 0.1102
_refine_ls_wR_factor_ref 0.1247
_reflns_number_gt 5552
_reflns_number_total 7399
_reflns_threshold_expression >2sigma(I)
_cod_data_source_file om050018osi20050316_110511.cif
_cod_data_source_block compound17
_cod_depositor_comments
;
The following automatic conversions were performed:

'_exptl_absorpt_correction_type' value 'Multi-scan' changed to
'multi-scan' according to
/home/saulius/struct/CIF-dictionaries/cif_core.dic dictionary named
'cif_core.dic' version 2.4.1 from 2010-06-29.

Automatic conversion script
Id: cif_fix_values 1715 2011-07-08 13:25:40Z adriana 
;
_cod_original_sg_symbol_H-M R-3
_cod_database_code 4075797

loop_
_symmetry_equiv_pos_as_xyz
'x, y, z'
'-y, x-y, z'
'-x+y, -x, z'
'x+2/3, y+1/3, z+1/3'
'-y+2/3, x-y+1/3, z+1/3'
'-x+y+2/3, -x+1/3, z+1/3'
'x+1/3, y+2/3, z+2/3'
'-y+1/3, x-y+2/3, z+2/3'
'-x+y+1/3, -x+2/3, z+2/3'
'-x, -y, -z'
'y, -x+y, -z'
'x-y, x, -z'
'-x+2/3, -y+1/3, -z+1/3'
'y+2/3, -x+y+1/3, -z+1/3'
'x-y+2/3, x+1/3, -z+1/3'
'-x+1/3, -y+2/3, -z+2/3'
'y+1/3, -x+y+2/3, -z+2/3'
'x-y+1/3, x+2/3, -z+2/3'

loop_
_atom_site_label
_atom_site_type_symbol
_atom_site_fract_x
_atom_site_fract_y
_atom_site_fract_z
_atom_site_U_iso_or_equiv
_atom_site_adp_type
_atom_site_occupancy
_atom_site_symmetry_multiplicity
_atom_site_calc_flag
_atom_site_refinement_flags
C1 C 0.91271(10) 0.76264(10) 0.0747(4) 0.0364(8) Uani 1 1 d .
C2 C 0.89999(9) 0.74294(9) 0.2180(4) 0.0286(7) Uani 1 1 d .
C3 C 0.91206(8) 0.75584(9) 0.3702(4) 0.0271(7) Uani 1 1 d .
C4 C 0.90339(9) 0.73162(9) 0.4932(4) 0.0289(7) Uani 1 1 d .
C5 C 0.88982(8) 0.69455(9) 0.4780(4) 0.0281(7) Uani 1 1 d .
C6 C 0.87776(9) 0.67549(9) 0.3366(4) 0.0286(7) Uani 1 1 d .
C7 C 0.93384(10) 0.79491(9) 0.4093(5) 0.0327(8) Uani 1 1 d .
C8 C 0.89404(12) 0.74298(13) -0.0685(5) 0.0525(11) Uani 1 1 d .
H8A H 0.8713 0.7413 -0.0744 0.079 Uiso 1 1 calc R
H8B H 0.8910 0.7196 -0.0655 0.079 Uiso 1 1 calc R
H8C H 0.9078 0.7553 -0.1581 0.079 Uiso 1 1 calc R
C9 C 0.87337(9) 0.64017(9) 0.3262(4) 0.0322(8) Uani 1 1 d .
C10 C 0.84730(11) 0.58821(10) 0.1749(6) 0.0494(11) Uani 1 1 d .
H10A H 0.8695 0.5888 0.1611 0.074 Uiso 1 1 calc R
H10B H 0.8329 0.5784 0.0837 0.074 Uiso 1 1 calc R
H10C H 0.8351 0.5738 0.2633 0.074 Uiso 1 1 calc R
C11 C 0.89077(9) 0.67730(9) 0.6271(4) 0.0319(8) Uani 1 1 d .
C12 C 0.85760(12) 0.63147(12) 0.7974(5) 0.0547(11) Uiso 1 1 d .
H12A H 0.8730 0.6217 0.7884 0.082 Uiso 1 1 calc R
H12B H 0.8337 0.6127 0.8137 0.082 Uiso 1 1 calc R
H12C H 0.8650 0.6476 0.8837 0.082 Uiso 1 1 calc R
C13 C 0.98470(8) 0.73807(9) 0.3996(4) 0.0316(8) Uani 1 1 d .
C14 C 0.98792(8) 0.75728(9) 0.2620(4) 0.0286(7) Uani 1 1 d .
C15 C 0.97302(8) 0.73255(10) 0.1384(4) 0.0327(8) Uani 1 1 d .
C16 C 0.96081(9) 0.69816(9) 0.1998(4) 0.0333(8) Uani 1 1 d .
C17 C 0.96848(9) 0.70151(9) 0.3612(4) 0.0334(8) Uani 1 1 d .
C18 C 0.99851(10) 0.75354(11) 0.5549(4) 0.0441(9) Uani 1 1 d .
H18A H 0.9829 0.7380 0.6337 0.066 Uiso 1 1 calc R
H18B H 0.9999 0.7762 0.5628 0.066 Uiso 1 1 calc R
H18C H 1.0217 0.7565 0.5687 0.066 Uiso 1 1 calc R
C19 C 1.00782(10) 0.79638(9) 0.2447(5) 0.0399(9) Uani 1 1 d .
H19A H 1.0316 0.8039 0.2114 0.060 Uiso 1 1 calc R
H19B H 1.0085 0.8072 0.3427 0.060 Uiso 1 1 calc R
H19C H 0.9963 0.8033 0.1689 0.060 Uiso 1 1 calc R
C20 C 0.97450(10) 0.74179(12) -0.0270(4) 0.0454(10) Uani 1 1 d .
H20A H 0.9967 0.7464 -0.0702 0.068 Uiso 1 1 calc R
H20B H 0.9723 0.7626 -0.0370 0.068 Uiso 1 1 calc R
H20C H 0.9554 0.7224 -0.0816 0.068 Uiso 1 1 calc R
C21 C 0.94514(10) 0.66509(11) 0.1064(5) 0.0478(10) Uani 1 1 d .
H21A H 0.9304 0.6662 0.0265 0.072 Uiso 1 1 calc R
H21B H 0.9312 0.6451 0.1726 0.072 Uiso 1 1 calc R
H21C H 0.9638 0.6625 0.0598 0.072 Uiso 1 1 calc R
C22 C 0.96530(11) 0.67332(11) 0.4680(5) 0.0481(10) Uani 1 1 d .
H22A H 0.9878 0.6745 0.4763 0.072 Uiso 1 1 calc R
H22B H 0.9480 0.6506 0.4281 0.072 Uiso 1 1 calc R
H22C H 0.9580 0.6767 0.5688 0.072 Uiso 1 1 calc R
C23 C 0.91008(9) 0.81053(9) 0.4236(5) 0.0359(8) Uani 1 1 d .
C24 C 0.90211(12) 0.82403(11) 0.3068(5) 0.0453(10) Uani 1 1 d .
C25 C 0.87637(13) 0.83625(13) 0.3126(6) 0.0553(12) Uani 1 1 d .
C26 C 0.8504(2) 0.8623(3) 0.1682(9) 0.139(4) Uani 1 1 d .
H26A H 0.8282 0.8448 0.2126 0.209 Uiso 1 1 calc R
H26B H 0.8468 0.8661 0.0614 0.209 Uiso 1 1 calc R
H26C H 0.8592 0.8841 0.2245 0.209 Uiso 1 1 calc R
C27 C 0.89407(11) 0.80729(11) 0.5805(5) 0.0425(9) Uani 1 1 d .
C28 C 0.89670(16) 0.83617(18) 0.8115(6) 0.0836(18) Uani 1 1 d .
H28A H 0.8728 0.8317 0.8038 0.125 Uiso 1 1 calc R
H28B H 0.9112 0.8586 0.8618 0.125 Uiso 1 1 calc R
H28C H 0.8970 0.8177 0.8712 0.125 Uiso 1 1 calc R
O1 O 0.93710(8) 0.79282(7) 0.0644(3) 0.0479(7) Uani 1 1 d .
O2 O 0.88510(7) 0.62678(7) 0.4092(3) 0.0420(6) Uani 1 1 d .
O3 O 0.85377(6) 0.62339(6) 0.1997(3) 0.0377(6) Uani 1 1 d .
O4 O 0.91577(7) 0.68766(7) 0.7099(3) 0.0432(6) Uani 1 1 d .
O5 O 0.85930(7) 0.65000(7) 0.6582(3) 0.0430(6) Uani 1 1 d .
O6 O 0.85848(10) 0.83387(11) 0.4197(5) 0.0786(11) Uani 1 1 d .
O7 O 0.87555(12) 0.85020(12) 0.1774(4) 0.0889(13) Uani 1 1 d .
O8 O 0.87099(10) 0.78049(9) 0.6318(5) 0.0750(11) Uani 1 1 d .
O9 O 0.91043(8) 0.83702(9) 0.6572(4) 0.0600(8) Uani 1 1 d .
Ru1 Ru 0.931636(6) 0.720868(7) 0.31459(3) 0.02382(11) Uani 1 1 d .
H2 H 0.8787(9) 0.7249(9) 0.205(4) 0.016(8) Uiso 1 1 d .
H4 H 0.9133(8) 0.7421(8) 0.595(4) 0.022(8) Uiso 1 1 d .
H6 H 0.8650(9) 0.6796(9) 0.280(4) 0.027(9) Uiso 1 1 d .
H7A H 0.9512(10) 0.8083(10) 0.327(5) 0.036(10) Uiso 1 1 d .
H7B H 0.9469(10) 0.7974(10) 0.509(5) 0.042(11) Uiso 1 1 d .
H24 H 0.9129(11) 0.8262(11) 0.218(5) 0.047(12) Uiso 1 1 d .

loop_
_atom_site_aniso_label
_atom_site_aniso_U_11
_atom_site_aniso_U_22
_atom_site_aniso_U_33
_atom_site_aniso_U_23
_atom_site_aniso_U_13
_atom_site_aniso_U_12
C1 0.044(2) 0.045(2) 0.0325(19) 0.0029(16) 0.0032(16) 0.0315(19)
C2 0.0296(18) 0.0297(18) 0.0331(18) -0.0007(15) -0.0022(15) 0.0196(16)
C3 0.0263(16) 0.0328(18) 0.0294(17) -0.0025(14) -0.0004(13) 0.0201(14)
C4 0.0286(17) 0.0346(18) 0.0280(17) -0.0050(14) 0.0003(14) 0.0192(15)
C5 0.0234(16) 0.0355(18) 0.0273(17) -0.0018(14) -0.0012(13) 0.0162(14)
C6 0.0236(16) 0.0313(18) 0.0318(18) -0.0001(14) -0.0036(14) 0.0144(15)
C7 0.0352(19) 0.0301(18) 0.037(2) -0.0048(16) -0.0034(17) 0.0195(16)
C8 0.064(3) 0.069(3) 0.034(2) -0.002(2) -0.004(2) 0.041(2)
C9 0.0261(17) 0.0323(18) 0.0365(19) -0.0022(15) 0.0018(15) 0.0133(15)
C10 0.047(2) 0.033(2) 0.069(3) -0.018(2) -0.011(2) 0.0200(18)
C11 0.0343(19) 0.0325(18) 0.0295(18) -0.0014(15) 0.0017(15) 0.0171(16)
C13 0.0204(16) 0.0381(19) 0.0365(19) -0.0063(15) -0.0078(14) 0.0147(15)
C14 0.0213(16) 0.0324(18) 0.0322(18) -0.0045(14) -0.0007(13) 0.0136(14)
C15 0.0209(16) 0.042(2) 0.0350(19) -0.0076(16) 0.0017(14) 0.0160(15)
C16 0.0252(17) 0.0356(19) 0.043(2) -0.0136(16) -0.0028(15) 0.0181(15)
C17 0.0243(17) 0.0339(18) 0.047(2) -0.0051(16) -0.0031(15) 0.0187(15)
C18 0.039(2) 0.054(2) 0.035(2) -0.0048(18) -0.0130(17) 0.0199(19)
C19 0.0312(19) 0.0325(19) 0.048(2) 0.0015(17) 0.0041(17) 0.0101(16)
C20 0.036(2) 0.065(3) 0.034(2) -0.0053(19) 0.0052(17) 0.024(2)
C21 0.036(2) 0.044(2) 0.065(3) -0.024(2) -0.0027(19) 0.0218(18)
C22 0.042(2) 0.043(2) 0.069(3) 0.007(2) -0.005(2) 0.0277(19)
C23 0.0338(19) 0.0270(17) 0.049(2) -0.0060(16) -0.0067(16) 0.0168(15)
C24 0.063(3) 0.048(2) 0.043(2) -0.0065(19) -0.005(2) 0.041(2)
C25 0.069(3) 0.066(3) 0.053(3) -0.010(2) -0.015(2) 0.051(3)
C26 0.204(9) 0.229(10) 0.103(5) -0.001(6) -0.033(6) 0.197(9)
C27 0.042(2) 0.046(2) 0.052(2) -0.0014(19) 0.0009(19) 0.031(2)
C28 0.081(4) 0.117(5) 0.060(3) -0.031(3) 0.007(3) 0.055(4)
O1 0.0555(17) 0.0436(16) 0.0459(16) 0.0121(13) 0.0108(14) 0.0258(15)
O2 0.0445(15) 0.0353(14) 0.0504(16) -0.0026(12) -0.0109(13) 0.0231(13)
O3 0.0383(14) 0.0311(13) 0.0418(14) -0.0114(11) -0.0109(11) 0.0161(11)
O4 0.0408(15) 0.0455(16) 0.0350(14) 0.0018(12) -0.0079(12) 0.0153(13)
O5 0.0357(14) 0.0462(15) 0.0423(15) 0.0118(12) 0.0031(12) 0.0169(13)
O6 0.088(3) 0.111(3) 0.079(3) 0.005(2) 0.006(2) 0.081(3)
O7 0.133(4) 0.141(4) 0.060(2) -0.005(2) -0.018(2) 0.119(3)
O8 0.081(2) 0.054(2) 0.087(3) 0.0090(19) 0.036(2) 0.0311(19)
O9 0.0523(18) 0.068(2) 0.0545(18) -0.0251(16) 0.0003(15) 0.0262(16)
Ru1 0.02270(16) 0.02568(16) 0.02546(16) -0.00344(10) -0.00249(10) 0.01387(12)

loop_
_atom_type_symbol
_atom_type_description
_atom_type_scat_dispersion_real
_atom_type_scat_dispersion_imag
_atom_type_scat_source
C C 0.0033 0.0016 'International Tables Vol C Tables 4.2.6.8 and 6.1.1.4'
H H 0.0000 0.0000 'International Tables Vol C Tables 4.2.6.8 and 6.1.1.4'
O O 0.0106 0.0060 'International Tables Vol C Tables 4.2.6.8 and 6.1.1.4'
Ru Ru -1.2594 0.8363 'International Tables Vol C Tables 4.2.6.8 and 6.1.1.4'

loop_
_geom_angle_atom_site_label_1
_geom_angle_atom_site_label_2
_geom_angle_atom_site_label_3
_geom_angle
O1 C1 C2 125.1(4)
O1 C1 C8 119.6(4)
C2 C1 C8 115.3(4)
C3 C2 C1 126.6(3)
C3 C2 Ru1 68.59(18)
C1 C2 Ru1 116.3(2)
C3 C2 H2 120(2)
C1 C2 H2 110(2)
Ru1 C2 H2 106(2)
C4 C3 C2 119.4(3)
C4 C3 C7 117.3(3)
C2 C3 C7 123.4(3)
C4 C3 Ru1 71.78(18)
C2 C3 Ru1 73.27(18)
C7 C3 Ru1 126.9(2)
C3 C4 C5 125.9(3)
C3 C4 Ru1 70.05(18)
C5 C4 Ru1 69.31(18)
C3 C4 H4 115.6(19)
C5 C4 H4 116.6(19)
Ru1 C4 H4 124.7(19)
C6 C5 C4 124.5(3)
C6 C5 C11 122.5(3)
C4 C5 C11 113.0(3)
C6 C5 Ru1 73.41(19)
C4 C5 Ru1 72.00(19)
C11 C5 Ru1 127.3(2)
C5 C6 C9 119.1(3)
C5 C6 Ru1 68.30(19)
C9 C6 Ru1 117.6(2)
C5 C6 H6 118(3)
C9 C6 H6 117(3)
Ru1 C6 H6 107(2)
C23 C7 C3 109.9(3)
C23 C7 H7A 107(2)
C3 C7 H7A 112(2)
C23 C7 H7B 111(2)
C3 C7 H7B 108(2)
H7A C7 H7B 109(3)
C1 C8 H8A 109.5
C1 C8 H8B 109.5
H8A C8 H8B 109.5
C1 C8 H8C 109.5
H8A C8 H8C 109.5
H8B C8 H8C 109.5
O2 C9 O3 122.0(3)
O2 C9 C6 128.4(3)
O3 C9 C6 109.6(3)
O3 C10 H10A 109.5
O3 C10 H10B 109.5
H10A C10 H10B 109.5
O3 C10 H10C 109.5
H10A C10 H10C 109.5
H10B C10 H10C 109.5
O4 C11 O5 124.4(3)
O4 C11 C5 125.1(3)
O5 C11 C5 110.5(3)
O5 C12 H12A 109.5
O5 C12 H12B 109.5
H12A C12 H12B 109.5
O5 C12 H12C 109.5
H12A C12 H12C 109.5
H12B C12 H12C 109.5
C14 C13 C17 108.3(3)
C14 C13 C18 126.0(3)
C17 C13 C18 125.5(3)
C14 C13 Ru1 72.28(18)
C17 C13 Ru1 71.80(18)
C18 C13 Ru1 125.5(3)
C13 C14 C15 107.8(3)
C13 C14 C19 126.2(3)
C15 C14 C19 125.4(3)
C13 C14 Ru1 69.91(18)
C15 C14 Ru1 71.65(18)
C19 C14 Ru1 130.5(2)
C16 C15 C14 108.1(3)
C16 C15 C20 126.2(3)
C14 C15 C20 125.2(3)
C16 C15 Ru1 70.71(19)
C14 C15 Ru1 70.83(19)
C20 C15 Ru1 130.2(2)
C15 C16 C17 108.1(3)
C15 C16 C21 124.9(4)
C17 C16 C21 126.9(4)
C15 C16 Ru1 71.79(19)
C17 C16 Ru1 70.88(19)
C21 C16 Ru1 126.3(2)
C16 C17 C13 107.6(3)
C16 C17 C22 127.0(3)
C13 C17 C22 124.9(3)
C16 C17 Ru1 71.36(19)
C13 C17 Ru1 70.17(18)
C22 C17 Ru1 130.4(3)
C13 C18 H18A 109.5
C13 C18 H18B 109.5
H18A C18 H18B 109.5
C13 C18 H18C 109.5
H18A C18 H18C 109.5
H18B C18 H18C 109.5
C14 C19 H19A 109.5
C14 C19 H19B 109.5
H19A C19 H19B 109.5
C14 C19 H19C 109.5
H19A C19 H19C 109.5
H19B C19 H19C 109.5
C15 C20 H20A 109.5
C15 C20 H20B 109.5
H20A C20 H20B 109.5
C15 C20 H20C 109.5
H20A C20 H20C 109.5
H20B C20 H20C 109.5
C16 C21 H21A 109.5
C16 C21 H21B 109.5
H21A C21 H21B 109.5
C16 C21 H21C 109.5
H21A C21 H21C 109.5
H21B C21 H21C 109.5
C17 C22 H22A 109.5
C17 C22 H22B 109.5
H22A C22 H22B 109.5
C17 C22 H22C 109.5
H22A C22 H22C 109.5
H22B C22 H22C 109.5
C24 C23 C27 121.7(4)
C24 C23 C7 122.9(4)
C27 C23 C7 115.2(3)
C23 C24 C25 124.5(4)
C23 C24 H24 118(3)
C25 C24 H24 117(3)
O6 C25 O7 124.1(4)
O6 C25 C24 126.1(4)
O7 C25 C24 109.8(4)
O7 C26 H26A 109.5
O7 C26 H26B 109.5
H26A C26 H26B 109.5
O7 C26 H26C 109.5
H26A C26 H26C 109.5
H26B C26 H26C 109.5
O8 C27 O9 124.4(4)
O8 C27 C23 124.0(4)
O9 C27 C23 111.5(3)
O9 C28 H28A 109.5
O9 C28 H28B 109.5
H28A C28 H28B 109.5
O9 C28 H28C 109.5
H28A C28 H28C 109.5
H28B C28 H28C 109.5
C9 O3 C10 115.7(3)
C11 O5 C12 114.7(3)
C25 O7 C26 114.7(5)
C27 O9 C28 115.2(4)
C5 Ru1 C3 72.36(13)
C5 Ru1 C4 38.70(13)
C3 Ru1 C4 38.18(13)
C5 Ru1 C13 116.14(13)
C3 Ru1 C13 114.44(13)
C4 Ru1 C13 107.98(13)
C5 Ru1 C17 105.43(13)
C3 Ru1 C17 149.60(13)
C4 Ru1 C17 123.96(13)
C13 Ru1 C17 38.04(13)
C5 Ru1 C6 38.29(13)
C3 Ru1 C6 89.69(13)
C4 Ru1 C6 70.46(13)
C13 Ru1 C6 139.21(13)
C17 Ru1 C6 107.26(13)
C5 Ru1 C16 125.95(13)
C3 Ru1 C16 161.36(14)
C4 Ru1 C16 159.62(14)
C13 Ru1 C16 63.33(13)
C17 Ru1 C16 37.76(13)
C6 Ru1 C16 103.42(13)
C5 Ru1 C2 86.02(13)
C3 Ru1 C2 38.14(12)
C4 Ru1 C2 68.00(13)
C13 Ru1 C2 140.22(13)
C17 Ru1 C2 167.65(14)
C6 Ru1 C2 78.73(13)
C16 Ru1 C2 131.03(13)
C5 Ru1 C14 150.45(12)
C3 Ru1 C14 103.29(12)
C4 Ru1 C14 122.67(13)
C13 Ru1 C14 37.80(13)
C17 Ru1 C14 63.17(13)
C6 Ru1 C14 166.31(12)
C16 Ru1 C14 62.95(12)
C2 Ru1 C14 108.84(13)
C5 Ru1 C15 163.23(13)
C3 Ru1 C15 123.98(13)
C4 Ru1 C15 157.61(13)
C13 Ru1 C15 63.04(13)
C17 Ru1 C15 62.91(14)
C6 Ru1 C15 130.40(13)
C16 Ru1 C15 37.50(13)
C2 Ru1 C15 104.90(13)
C14 Ru1 C15 37.52(12)

loop_
_geom_bond_atom_site_label_1
_geom_bond_atom_site_label_2
_geom_bond_distance
C1 O1 1.224(5)
C1 C2 1.460(5)
C1 C8 1.505(5)
C2 C3 1.434(5)
C2 Ru1 2.223(3)
C2 H2 0.88(3)
C3 C4 1.421(5)
C3 C7 1.530(5)
C3 Ru1 2.161(3)
C4 C5 1.436(5)
C4 Ru1 2.184(3)
C4 H4 1.00(3)
C5 C6 1.433(5)
C5 C11 1.514(5)
C5 Ru1 2.148(3)
C6 C9 1.470(5)
C6 Ru1 2.216(3)
C6 H6 0.83(4)
C7 C23 1.517(5)
C7 H7A 1.00(4)
C7 H7B 1.02(4)
C8 H8A 0.9700
C8 H8B 0.9700
C8 H8C 0.9700
C9 O2 1.200(4)
C9 O3 1.365(4)
C10 O3 1.443(4)
C10 H10A 0.9700
C10 H10B 0.9700
C10 H10C 0.9700
C11 O4 1.198(4)
C11 O5 1.331(4)
C12 O5 1.440(5)
C12 H12A 0.9700
C12 H12B 0.9700
C12 H12C 0.9700
C13 C14 1.431(5)
C13 C17 1.436(5)
C13 C18 1.498(5)
C13 Ru1 2.192(3)
C14 C15 1.434(5)
C14 C19 1.498(5)
C14 Ru1 2.223(3)
C15 C16 1.432(5)
C15 C20 1.488(5)
C15 Ru1 2.234(3)
C16 C17 1.435(5)
C16 C21 1.500(5)
C16 Ru1 2.220(3)
C17 C22 1.499(5)
C17 Ru1 2.214(3)
C18 H18A 0.9700
C18 H18B 0.9700
C18 H18C 0.9700
C19 H19A 0.9700
C19 H19B 0.9700
C19 H19C 0.9700
C20 H20A 0.9700
C20 H20B 0.9700
C20 H20C 0.9700
C21 H21A 0.9700
C21 H21B 0.9700
C21 H21C 0.9700
C22 H22A 0.9700
C22 H22B 0.9700
C22 H22C 0.9700
C23 C24 1.310(6)
C23 C27 1.509(6)
C24 C25 1.478(6)
C24 H24 0.88(4)
C25 O6 1.190(6)
C25 O7 1.335(6)
C26 O7 1.452(6)
C26 H26A 0.9700
C26 H26B 0.9700
C26 H26C 0.9700
C27 O8 1.193(5)
C27 O9 1.317(5)
C28 O9 1.464(6)
C28 H28A 0.9700
C28 H28B 0.9700
C28 H28C 0.9700

loop_
_geom_torsion_atom_site_label_1
_geom_torsion_atom_site_label_2
_geom_torsion_atom_site_label_3
_geom_torsion_atom_site_label_4
_geom_torsion
O1 C1 C2 C3 4.1(6)
C8 C1 C2 C3 -177.1(3)
O1 C1 C2 Ru1 -77.9(4)
C8 C1 C2 Ru1 100.9(3)
C1 C2 C3 C4 -164.6(3)
Ru1 C2 C3 C4 -57.0(3)
C1 C2 C3 C7 16.0(5)
Ru1 C2 C3 C7 123.6(3)
C1 C2 C3 Ru1 -107.6(3)
C2 C3 C4 C5 14.4(5)
C7 C3 C4 C5 -166.2(3)
Ru1 C3 C4 C5 -43.4(3)
C2 C3 C4 Ru1 57.8(3)
C7 C3 C4 Ru1 -122.8(3)
C3 C4 C5 C6 -10.4(5)
Ru1 C4 C5 C6 -54.0(3)
C3 C4 C5 C11 167.3(3)
Ru1 C4 C5 C11 123.7(3)
C3 C4 C5 Ru1 43.7(3)
C4 C5 C6 C9 163.9(3)
C11 C5 C6 C9 -13.6(5)
Ru1 C5 C6 C9 110.5(3)
C4 C5 C6 Ru1 53.4(3)
C11 C5 C6 Ru1 -124.1(3)
C4 C3 C7 C23 -99.3(4)
C2 C3 C7 C23 80.1(4)
Ru1 C3 C7 C23 173.8(2)
C5 C6 C9 O2 -16.9(6)
Ru1 C6 C9 O2 62.3(5)
C5 C6 C9 O3 164.9(3)
Ru1 C6 C9 O3 -115.9(3)
C6 C5 C11 O4 128.6(4)
C4 C5 C11 O4 -49.1(5)
Ru1 C5 C11 O4 35.2(5)
C6 C5 C11 O5 -54.8(4)
C4 C5 C11 O5 127.4(3)
Ru1 C5 C11 O5 -148.2(3)
C17 C13 C14 C15 1.2(4)
C18 C13 C14 C15 176.5(3)
Ru1 C13 C14 C15 -62.0(2)
C17 C13 C14 C19 -170.7(3)
C18 C13 C14 C19 4.6(5)
Ru1 C13 C14 C19 126.1(3)
C17 C13 C14 Ru1 63.2(2)
C18 C13 C14 Ru1 -121.5(3)
C13 C14 C15 C16 -0.3(4)
C19 C14 C15 C16 171.7(3)
Ru1 C14 C15 C16 -61.2(2)
C13 C14 C15 C20 -172.9(3)
C19 C14 C15 C20 -0.9(5)
Ru1 C14 C15 C20 126.2(3)
C13 C14 C15 Ru1 60.9(2)
C19 C14 C15 Ru1 -127.1(3)
C14 C15 C16 C17 -0.7(4)
C20 C15 C16 C17 171.9(3)
Ru1 C15 C16 C17 -61.9(2)
C14 C15 C16 C21 -176.7(3)
C20 C15 C16 C21 -4.2(5)
Ru1 C15 C16 C21 122.0(3)
C14 C15 C16 Ru1 61.3(2)
C20 C15 C16 Ru1 -126.2(3)
C15 C16 C17 C13 1.4(4)
C21 C16 C17 C13 177.3(3)
Ru1 C16 C17 C13 -61.1(2)
C15 C16 C17 C22 -170.4(3)
C21 C16 C17 C22 5.6(6)
Ru1 C16 C17 C22 127.1(4)
C15 C16 C17 Ru1 62.5(2)
C21 C16 C17 Ru1 -121.5(3)
C14 C13 C17 C16 -1.6(4)
C18 C13 C17 C16 -177.0(3)
Ru1 C13 C17 C16 61.9(2)
C14 C13 C17 C22 170.4(3)
C18 C13 C17 C22 -5.0(6)
Ru1 C13 C17 C22 -126.1(3)
C14 C13 C17 Ru1 -63.5(2)
C18 C13 C17 Ru1 121.1(3)
C3 C7 C23 C24 -89.5(4)
C3 C7 C23 C27 86.5(4)
C27 C23 C24 C25 -2.1(7)
C7 C23 C24 C25 173.6(4)
C23 C24 C25 O6 -4.1(8)
C23 C24 C25 O7 176.8(4)
C24 C23 C27 O8 102.8(5)
C7 C23 C27 O8 -73.3(5)
C24 C23 C27 O9 -81.8(5)
C7 C23 C27 O9 102.2(4)
O2 C9 O3 C10 1.7(5)
C6 C9 O3 C10 -180.0(3)
O4 C11 O5 C12 -4.2(5)
C5 C11 O5 C12 179.2(3)
O6 C25 O7 C26 -0.7(9)
C24 C25 O7 C26 178.4(5)
O8 C27 O9 C28 -4.3(6)
C23 C27 O9 C28 -179.7(4)
C6 C5 Ru1 C3 113.2(2)
C4 C5 Ru1 C3 -22.71(19)
C11 C5 Ru1 C3 -128.3(3)
C6 C5 Ru1 C4 135.9(3)
C11 C5 Ru1 C4 -105.6(4)
C6 C5 Ru1 C13 -137.7(2)
C4 C5 Ru1 C13 86.4(2)
C11 C5 Ru1 C13 -19.2(3)
C6 C5 Ru1 C17 -98.5(2)
C4 C5 Ru1 C17 125.6(2)
C11 C5 Ru1 C17 20.0(3)
C4 C5 Ru1 C6 -135.9(3)
C11 C5 Ru1 C6 118.5(4)
C6 C5 Ru1 C16 -62.9(2)
C4 C5 Ru1 C16 161.24(19)
C11 C5 Ru1 C16 55.7(3)
C6 C5 Ru1 C2 76.8(2)
C4 C5 Ru1 C2 -59.1(2)
C11 C5 Ru1 C2 -164.7(3)
C6 C5 Ru1 C14 -160.9(2)
C4 C5 Ru1 C14 63.2(3)
C11 C5 Ru1 C14 -42.4(4)
C6 C5 Ru1 C15 -54.7(5)
C4 C5 Ru1 C15 169.4(4)
C11 C5 Ru1 C15 63.8(6)
C4 C3 Ru1 C5 22.99(19)
C2 C3 Ru1 C5 -106.7(2)
C7 C3 Ru1 C5 133.8(3)
C2 C3 Ru1 C4 -129.7(3)
C7 C3 Ru1 C4 110.8(4)
C4 C3 Ru1 C13 -88.3(2)
C2 C3 Ru1 C13 142.0(2)
C7 C3 Ru1 C13 22.5(3)
C4 C3 Ru1 C17 -67.6(3)
C2 C3 Ru1 C17 162.8(3)
C7 C3 Ru1 C17 43.3(4)
C4 C3 Ru1 C6 57.7(2)
C2 C3 Ru1 C6 -72.0(2)
C7 C3 Ru1 C6 168.5(3)
C4 C3 Ru1 C16 -167.1(3)
C2 C3 Ru1 C16 63.3(5)
C7 C3 Ru1 C16 -56.2(5)
C4 C3 Ru1 C2 129.7(3)
C7 C3 Ru1 C2 -119.5(4)
C4 C3 Ru1 C14 -126.7(2)
C2 C3 Ru1 C14 103.7(2)
C7 C3 Ru1 C14 -15.8(3)
C4 C3 Ru1 C15 -161.21(19)
C2 C3 Ru1 C15 69.1(2)
C7 C3 Ru1 C15 -50.4(3)
C3 C4 Ru1 C5 -143.5(3)
C5 C4 Ru1 C3 143.5(3)
C3 C4 Ru1 C13 106.9(2)
C5 C4 Ru1 C13 -109.6(2)
C3 C4 Ru1 C17 145.68(19)
C5 C4 Ru1 C17 -70.9(2)
C3 C4 Ru1 C6 -116.2(2)
C5 C4 Ru1 C6 27.23(19)
C3 C4 Ru1 C16 168.1(3)
C5 C4 Ru1 C16 -48.4(4)
C3 C4 Ru1 C2 -30.84(19)
C5 C4 Ru1 C2 112.6(2)
C3 C4 Ru1 C14 68.1(2)
C5 C4 Ru1 C14 -148.47(19)
C3 C4 Ru1 C15 44.5(4)
C5 C4 Ru1 C15 -172.0(3)
C14 C13 Ru1 C5 -161.50(19)
C17 C13 Ru1 C5 81.6(2)
C18 C13 Ru1 C5 -39.5(4)
C14 C13 Ru1 C3 -80.0(2)
C17 C13 Ru1 C3 163.1(2)
C18 C13 Ru1 C3 42.0(4)
C14 C13 Ru1 C4 -120.5(2)
C17 C13 Ru1 C4 122.6(2)
C18 C13 Ru1 C4 1.5(4)
C14 C13 Ru1 C17 116.9(3)
C18 C13 Ru1 C17 -121.0(4)
C14 C13 Ru1 C6 158.8(2)
C17 C13 Ru1 C6 41.9(3)
C18 C13 Ru1 C6 -79.2(4)
C14 C13 Ru1 C16 79.5(2)
C17 C13 Ru1 C16 -37.5(2)
C18 C13 Ru1 C16 -158.5(4)
C14 C13 Ru1 C2 -43.5(3)
C17 C13 Ru1 C2 -160.5(2)
C18 C13 Ru1 C2 78.5(4)
C17 C13 Ru1 C14 -116.9(3)
C18 C13 Ru1 C14 122.0(4)
C14 C13 Ru1 C15 37.24(19)
C17 C13 Ru1 C15 -79.7(2)
C18 C13 Ru1 C15 159.3(4)
C16 C17 Ru1 C5 129.7(2)
C13 C17 Ru1 C5 -112.9(2)
C22 C17 Ru1 C5 6.5(4)
C16 C17 Ru1 C3 -149.0(2)
C13 C17 Ru1 C3 -31.6(4)
C22 C17 Ru1 C3 87.8(4)
C16 C17 Ru1 C4 167.5(2)
C13 C17 Ru1 C4 -75.1(2)
C22 C17 Ru1 C4 44.3(4)
C16 C17 Ru1 C13 -117.4(3)
C22 C17 Ru1 C13 119.4(4)
C16 C17 Ru1 C6 89.7(2)
C13 C17 Ru1 C6 -152.8(2)
C22 C17 Ru1 C6 -33.4(4)
C13 C17 Ru1 C16 117.4(3)
C22 C17 Ru1 C16 -123.1(4)
C16 C17 Ru1 C2 -27.8(7)
C13 C17 Ru1 C2 89.6(6)
C22 C17 Ru1 C2 -151.0(6)
C16 C17 Ru1 C14 -79.7(2)
C13 C17 Ru1 C14 37.8(2)
C22 C17 Ru1 C14 157.2(4)
C16 C17 Ru1 C15 -37.4(2)
C13 C17 Ru1 C15 80.1(2)
C22 C17 Ru1 C15 -160.5(4)
C9 C6 Ru1 C5 -112.5(3)
C5 C6 Ru1 C3 -61.2(2)
C9 C6 Ru1 C3 -173.6(3)
C5 C6 Ru1 C4 -27.49(19)
C9 C6 Ru1 C4 -140.0(3)
C5 C6 Ru1 C13 67.7(3)
C9 C6 Ru1 C13 -44.8(4)
C5 C6 Ru1 C17 93.2(2)
C9 C6 Ru1 C17 -19.3(3)
C5 C6 Ru1 C16 132.2(2)
C9 C6 Ru1 C16 19.8(3)
C5 C6 Ru1 C2 -97.9(2)
C9 C6 Ru1 C2 149.6(3)
C5 C6 Ru1 C14 137.1(5)
C9 C6 Ru1 C14 24.6(7)
C5 C6 Ru1 C15 161.99(19)
C9 C6 Ru1 C15 49.5(3)
C15 C16 Ru1 C5 176.13(19)
C17 C16 Ru1 C5 -66.4(2)
C21 C16 Ru1 C5 55.8(4)
C15 C16 Ru1 C3 8.0(5)
C17 C16 Ru1 C3 125.4(4)
C21 C16 Ru1 C3 -112.4(5)
C15 C16 Ru1 C4 -148.6(3)
C17 C16 Ru1 C4 -31.2(5)
C21 C16 Ru1 C4 91.1(5)
C15 C16 Ru1 C13 -79.7(2)
C17 C16 Ru1 C13 37.7(2)
C21 C16 Ru1 C13 160.0(4)
C15 C16 Ru1 C17 -117.4(3)
C21 C16 Ru1 C17 122.2(4)
C15 C16 Ru1 C6 141.6(2)
C17 C16 Ru1 C6 -101.0(2)
C21 C16 Ru1 C6 21.3(4)
C15 C16 Ru1 C2 55.0(3)
C17 C16 Ru1 C2 172.4(2)
C21 C16 Ru1 C2 -65.4(4)
C15 C16 Ru1 C14 -37.12(19)
C17 C16 Ru1 C14 80.3(2)
C21 C16 Ru1 C14 -157.4(4)
C17 C16 Ru1 C15 117.4(3)
C21 C16 Ru1 C15 -120.3(4)
C3 C2 Ru1 C5 66.2(2)
C1 C2 Ru1 C5 -172.4(3)
C1 C2 Ru1 C3 121.4(4)
C3 C2 Ru1 C4 30.9(2)
C1 C2 Ru1 C4 152.3(3)
C3 C2 Ru1 C13 -61.1(3)
C1 C2 Ru1 C13 60.3(4)
C3 C2 Ru1 C17 -135.5(6)
C1 C2 Ru1 C17 -14.1(8)
C3 C2 Ru1 C6 104.2(2)
C1 C2 Ru1 C6 -134.4(3)
C3 C2 Ru1 C16 -157.8(2)
C1 C2 Ru1 C16 -36.4(3)
C3 C2 Ru1 C14 -87.6(2)
C1 C2 Ru1 C14 33.8(3)
C3 C2 Ru1 C15 -126.7(2)
C1 C2 Ru1 C15 -5.3(3)
C13 C14 Ru1 C5 35.3(3)
C15 C14 Ru1 C5 152.9(2)
C19 C14 Ru1 C5 -85.7(4)
C13 C14 Ru1 C3 112.9(2)
C15 C14 Ru1 C3 -129.4(2)
C19 C14 Ru1 C3 -8.1(3)
C13 C14 Ru1 C4 76.8(2)
C15 C14 Ru1 C4 -165.5(2)
C19 C14 Ru1 C4 -44.2(4)
C15 C14 Ru1 C13 117.7(3)
C19 C14 Ru1 C13 -121.0(4)
C13 C14 Ru1 C17 -38.0(2)
C15 C14 Ru1 C17 79.7(2)
C19 C14 Ru1 C17 -159.0(4)
C13 C14 Ru1 C6 -85.8(6)
C15 C14 Ru1 C6 31.8(6)
C19 C14 Ru1 C6 153.2(5)
C13 C14 Ru1 C16 -80.6(2)
C15 C14 Ru1 C16 37.1(2)
C19 C14 Ru1 C16 158.4(4)
C13 C14 Ru1 C2 152.24(19)
C15 C14 Ru1 C2 -90.1(2)
C19 C14 Ru1 C2 31.2(4)
C13 C14 Ru1 C15 -117.7(3)
C19 C14 Ru1 C15 121.3(4)
C16 C15 Ru1 C5 -10.9(5)
C14 C15 Ru1 C5 -129.0(4)
C20 C15 Ru1 C5 110.7(5)
C16 C15 Ru1 C3 -176.93(19)
C14 C15 Ru1 C3 65.0(2)
C20 C15 Ru1 C3 -55.3(4)
C16 C15 Ru1 C4 151.5(3)
C14 C15 Ru1 C4 33.5(4)
C20 C15 Ru1 C4 -86.8(5)
C16 C15 Ru1 C13 80.5(2)
C14 C15 Ru1 C13 -37.5(2)
C20 C15 Ru1 C13 -157.8(4)
C16 C15 Ru1 C17 37.6(2)
C14 C15 Ru1 C17 -80.4(2)
C20 C15 Ru1 C17 159.2(4)
C16 C15 Ru1 C6 -52.5(3)
C14 C15 Ru1 C6 -170.57(19)
C20 C15 Ru1 C6 69.1(4)
C14 C15 Ru1 C16 -118.1(3)
C20 C15 Ru1 C16 121.6(4)
C16 C15 Ru1 C2 -140.3(2)
C14 C15 Ru1 C2 101.7(2)
C20 C15 Ru1 C2 -18.7(4)
C16 C15 Ru1 C14 118.1(3)
C20 C15 Ru1 C14 -120.3(4)
